data_4503288
loop_
_publ_author_name
'Wang, Xin-Yi'
'Sevov, Slavi C.'

_publ_section_title
;
 A Series of Guest-Defined Metal-Complex/Disulfonate Frameworks of
 Hydrogen-Bonded [Co(en)2(ox)]+and 2,6-Naphtalenedisulfonate
;
_journal_issue 4
_journal_name_full 'Crystal Growth &amp; Design'
_journal_page_first 1265
_journal_paper_doi 10.1021/cg700968q
_journal_volume 8
_journal_year 2008
_chemical_formula_sum 'C31 H63 Co2 N11 O19 S2'
_chemical_formula_weight 1075.90
_chemical_name_common CoEnOX-26NDS-DMF
_chemical_name_systematic
; 
 ? 
;
_space_group_IT_number 15
_symmetry_cell_setting monoclinic
_symmetry_space_group_name_Hall '-C 2yc'
_symmetry_space_group_name_H-M 'C 1 2/c 1'
_atom_sites_solution_hydrogens geom
_atom_sites_solution_primary direct
_atom_sites_solution_secondary difmap
_audit_creation_method SHELXL-97
_cell_angle_alpha 90.00
_cell_angle_beta 106.036(2)
_cell_angle_gamma 90.00
_cell_formula_units_Z 4
_cell_length_a 29.3244(13)
_cell_length_b 11.8856(5)
_cell_length_c 12.8941(6)
_cell_measurement_temperature 100(2)
_cell_volume 4319.2(3)
_computing_cell_refinement 'Bruker SMART'
_computing_data_collection 'Bruker SMART'
_computing_data_reduction 'Bruker SHELXTL-V5.1'
_computing_molecular_graphics Diomand
_computing_publication_material 'SHELXL-97 (Sheldrick, 1997)'
_computing_structure_refinement 'SHELXL-97 (Sheldrick, 1997)'
_computing_structure_solution 'SHELXS-97 (Sheldrick, 1990)'
_diffrn_ambient_temperature 100(2)
_diffrn_measured_fraction_theta_full 0.991
_diffrn_measured_fraction_theta_max 0.991
_diffrn_measurement_device_type 'CCD area detector'
_diffrn_measurement_method 'phi and omega scans'
_diffrn_radiation_monochromator graphite
_diffrn_radiation_source 'fine-focus sealed tube'
_diffrn_radiation_type MoK\a
_diffrn_radiation_wavelength 0.71073
_diffrn_reflns_av_R_equivalents 0.0388
_diffrn_reflns_av_sigmaI/netI 0.0290
_diffrn_reflns_limit_h_max 36
_diffrn_reflns_limit_h_min -38
_diffrn_reflns_limit_k_max 15
_diffrn_reflns_limit_k_min -15
_diffrn_reflns_limit_l_max 16
_diffrn_reflns_limit_l_min -15
_diffrn_reflns_number 26852
_diffrn_reflns_theta_full 27.50
_diffrn_reflns_theta_max 27.50
_diffrn_reflns_theta_min 1.86
_exptl_absorpt_coefficient_mu 0.955
_exptl_absorpt_correction_T_max 0.9275
_exptl_absorpt_correction_T_min 0.8032
_exptl_absorpt_correction_type multi-scan
_exptl_absorpt_process_details 'Blessing, R.H. (1995) Acta Cryst. A51, 33-38'
_exptl_crystal_colour red
_exptl_crystal_density_diffrn 1.655
_exptl_crystal_density_meas ?
_exptl_crystal_density_method 'not measured'
_exptl_crystal_description column
_exptl_crystal_F_000 2256
_exptl_crystal_size_max 0.24
_exptl_crystal_size_mid 0.19
_exptl_crystal_size_min 0.08
_refine_diff_density_max 1.235
_refine_diff_density_min -0.864
_refine_diff_density_rms 0.101
_refine_ls_extinction_method none
_refine_ls_goodness_of_fit_ref 1.050
_refine_ls_hydrogen_treatment constr
_refine_ls_matrix_type full
_refine_ls_number_parameters 313
_refine_ls_number_reflns 4917
_refine_ls_number_restraints 9
_refine_ls_restrained_S_all 1.066
_refine_ls_R_factor_all 0.0605
_refine_ls_R_factor_gt 0.0454
_refine_ls_shift/su_max 0.000
_refine_ls_shift/su_mean 0.000
_refine_ls_structure_factor_coef Fsqd
_refine_ls_weighting_details 'calc w=1/[\s^2^(Fo^2^)+(0.0582P)^2^+24.1624P] where P=(Fo^2^+2Fc^2^)/3'
_refine_ls_weighting_scheme calc
_refine_ls_wR_factor_gt 0.1163
_refine_ls_wR_factor_ref 0.1304
_reflns_number_gt 3985
_reflns_number_total 4917
_reflns_threshold_expression >2sigma(I)
_cod_data_source_file cg700968q-file001.cif
_cod_data_source_block CoEnOX-26NDS-DMF
_cod_depositor_comments
;
The following automatic conversions were performed:

'_refine_ls_hydrogen_treatment' value 'Constr' changed to 'constr'
according to /home/saulius/struct/CIF-dictionaries/cif_core.dic
dictionary named 'cif_core.dic' version 2.4.1 from 2010-06-29.

Automatic conversion script
Id: cif_fix_values 1715 2011-07-08 13:25:40Z adriana 

The following automatic conversions were performed:

'_exptl_crystal_density_meas' value 'not measured' was changed to '?'
- the value is perceived as not measured.

Automatic conversion script
Id: cif_fix_values 3008 2015-01-20 13:52:24Z robertas 
;
_cod_original_sg_symbol_H-M C2/c
_cod_database_code 4503288

loop_
_symmetry_equiv_pos_as_xyz
'x, y, z'
'-x, y, -z+1/2'
'x+1/2, y+1/2, z'
'-x+1/2, y+1/2, -z+1/2'
'-x, -y, -z'
'x, -y, z-1/2'
'-x+1/2, -y+1/2, -z'
'x+1/2, -y+1/2, z-1/2'

loop_
_atom_site_label
_atom_site_type_symbol
_atom_site_fract_x
_atom_site_fract_y
_atom_site_fract_z
_atom_site_U_iso_or_equiv
_atom_site_adp_type
_atom_site_occupancy
_atom_site_symmetry_multiplicity
_atom_site_calc_flag
_atom_site_refinement_flags
_atom_site_disorder_assembly
_atom_site_disorder_group
Co1 Co 0.229561(14) 0.32943(3) 0.29248(3) 0.01413(12) Uani 1 1 d . . .
S1 S 0.11177(3) 0.62977(7) 0.38362(6) 0.02011(18) Uani 1 1 d . . .
C1 C 0.02388(12) 0.5954(3) 0.4126(3) 0.0236(7) Uani 1 1 d . . .
H1A H 0.0134 0.6545 0.3620 0.028 Uiso 1 1 calc R . .
C2 C 0.07001(11) 0.5609(3) 0.4380(2) 0.0203(6) Uani 1 1 d . . .
C3 C 0.08664(12) 0.4736(3) 0.5134(3) 0.0233(6) Uani 1 1 d . . .
H3A H 0.1188 0.4501 0.5298 0.028 Uiso 1 1 calc R . .
C4 C 0.05637(12) 0.4231(3) 0.5626(3) 0.0246(7) Uani 1 1 d . . .
H4A H 0.0677 0.3648 0.6137 0.030 Uiso 1 1 calc R . .
C5 C -0.00829(11) 0.5435(3) 0.4617(3) 0.0226(6) Uani 1 1 d . . .
C6 C 0.24589(11) 0.5204(2) 0.4091(2) 0.0158(6) Uani 1 1 d . . .
C7 C 0.22320(11) 0.4366(2) 0.4713(2) 0.0155(6) Uani 1 1 d . . .
C8 C 0.13353(12) 0.2810(3) 0.2124(3) 0.0254(7) Uani 1 1 d . . .
H8A H 0.1037 0.2902 0.1539 0.030 Uiso 1 1 calc R . .
H8B H 0.1257 0.2788 0.2823 0.030 Uiso 1 1 calc R . .
C9 C 0.15844(12) 0.1743(3) 0.1962(3) 0.0250(7) Uani 1 1 d . . .
H9A H 0.1402 0.1076 0.2078 0.030 Uiso 1 1 calc R . .
H9B H 0.1619 0.1710 0.1220 0.030 Uiso 1 1 calc R . .
C10 C 0.31843(12) 0.2444(3) 0.2893(2) 0.0223(6) Uani 1 1 d . . .
H10A H 0.3105 0.1658 0.2655 0.027 Uiso 1 1 calc R . .
H10B H 0.3531 0.2497 0.3218 0.027 Uiso 1 1 calc R . .
C11 C 0.30295(12) 0.3236(3) 0.1951(2) 0.0218(6) Uani 1 1 d . . .
H11A H 0.3157 0.4000 0.2158 0.026 Uiso 1 1 calc R . .
H11B H 0.3146 0.2971 0.1341 0.026 Uiso 1 1 calc R . .
O1 O 0.13371(9) 0.5422(2) 0.33569(19) 0.0285(5) Uani 1 1 d . . .
O2 O 0.08521(9) 0.7107(2) 0.30580(19) 0.0282(5) Uani 1 1 d . . .
O3 O 0.14458(9) 0.6825(2) 0.47621(19) 0.0283(5) Uani 1 1 d . . .
O4 O 0.24964(8) 0.48229(17) 0.31747(16) 0.0177(4) Uani 1 1 d . . .
O5 O 0.21212(8) 0.34159(16) 0.42431(16) 0.0159(4) Uani 1 1 d . . .
O6 O 0.25895(8) 0.61279(17) 0.44602(16) 0.0201(5) Uani 1 1 d . . .
O7 O 0.21766(8) 0.46092(17) 0.55956(16) 0.0177(4) Uani 1 1 d . . .
N1 N 0.16619(10) 0.3746(2) 0.2108(2) 0.0200(5) Uani 1 1 d . . .
H1B H 0.1570 0.4378 0.2412 0.024 Uiso 1 1 calc R . .
H1C H 0.1658 0.3913 0.1409 0.024 Uiso 1 1 calc R . .
N2 N 0.20562(9) 0.1769(2) 0.2765(2) 0.0174(5) Uani 1 1 d . . .
H2A H 0.2263 0.1310 0.2542 0.021 Uiso 1 1 calc R . .
H2B H 0.2031 0.1507 0.3419 0.021 Uiso 1 1 calc R . .
N3 N 0.29283(9) 0.2780(2) 0.36869(19) 0.0171(5) Uani 1 1 d . . .
H3B H 0.3091 0.3347 0.4119 0.020 Uiso 1 1 calc R . .
H3C H 0.2908 0.2177 0.4119 0.020 Uiso 1 1 calc R . .
N4 N 0.25068(10) 0.3254(2) 0.16388(19) 0.0177(5) Uani 1 1 d . . .
H4B H 0.2390 0.2622 0.1242 0.021 Uiso 1 1 calc R . .
H4C H 0.2397 0.3877 0.1221 0.021 Uiso 1 1 calc R . .
C12 C 0.36806(19) 0.4932(4) 0.5508(4) 0.0536(12) Uani 1 1 d . . .
H12A H 0.3612 0.5662 0.5725 0.064 Uiso 1 1 calc R . .
C13 C 0.4186(3) 0.3857(11) 0.4759(14) 0.236(10) Uani 1 1 d . . .
H13A H 0.4478 0.3964 0.4540 0.286 Uiso 1 1 calc R . .
H13B H 0.3928 0.3638 0.4126 0.286 Uiso 1 1 calc R . .
H13C H 0.4233 0.3278 0.5311 0.286 Uiso 1 1 calc R . .
C14 C 0.4381(2) 0.5887(7) 0.5158(6) 0.088(2) Uani 1 1 d . . .
H14A H 0.4248 0.6529 0.5451 0.106 Uiso 1 1 calc R . .
H14B H 0.4388 0.6055 0.4419 0.106 Uiso 1 1 calc R . .
H14C H 0.4704 0.5739 0.5606 0.106 Uiso 1 1 calc R . .
N5 N 0.40701(17) 0.4840(4) 0.5153(5) 0.0822(17) Uani 1 1 d . . .
O8 O 0.34080(11) 0.4193(2) 0.5582(2) 0.0427(7) Uani 1 1 d . . .
O1WA O 0.0368(7) 0.8940(11) 0.2136(12) 0.214(8) Uani 0.729(19) 1 d P A 1
O1WB O 0.0862(11) 0.9353(15) 0.245(2) 0.110(12) Uani 0.271(19) 1 d P A 2
C15 C 0.482(2) 0.279(4) 0.6289(13) 0.55(6) Uani 0.50 1 d PD . .
C16 C 0.5000 0.1444(8) 0.7500 0.198(11) Uani 1 2 d SD . .
C17 C 0.4926(10) 0.3377(14) 0.8122(17) 0.202(14) Uiso 0.50 1 d PD . .
N6 N 0.5000 0.2628(6) 0.7500 0.116(4) Uani 1 2 d SD . .
O9 O 0.4803(10) 0.4286(15) 0.7868(14) 0.32(2) Uani 0.50 1 d PD . .

loop_
_atom_site_aniso_label
_atom_site_aniso_U_11
_atom_site_aniso_U_22
_atom_site_aniso_U_33
_atom_site_aniso_U_23
_atom_site_aniso_U_13
_atom_site_aniso_U_12
Co1 0.0253(2) 0.01015(19) 0.00838(19) 0.00029(13) 0.00709(15) 0.00110(15)
S1 0.0255(4) 0.0214(4) 0.0170(4) -0.0009(3) 0.0119(3) -0.0021(3)
C1 0.0277(17) 0.0235(15) 0.0214(15) 0.0072(12) 0.0098(13) 0.0023(13)
C2 0.0238(15) 0.0208(14) 0.0185(14) 0.0019(12) 0.0098(12) -0.0011(12)
C3 0.0224(15) 0.0235(15) 0.0247(16) 0.0022(13) 0.0076(13) 0.0020(12)
C4 0.0244(16) 0.0264(16) 0.0236(16) 0.0089(13) 0.0076(13) 0.0048(13)
C5 0.0221(15) 0.0248(16) 0.0233(15) 0.0074(13) 0.0102(13) 0.0031(12)
C6 0.0252(15) 0.0137(13) 0.0095(12) 0.0018(10) 0.0064(11) 0.0016(11)
C7 0.0248(15) 0.0114(12) 0.0109(12) 0.0023(10) 0.0058(11) 0.0023(11)
C8 0.0266(17) 0.0256(16) 0.0220(16) -0.0012(13) 0.0034(13) 0.0013(13)
C9 0.0312(17) 0.0210(15) 0.0199(15) -0.0045(12) 0.0020(13) -0.0027(13)
C10 0.0315(17) 0.0212(15) 0.0188(15) 0.0017(12) 0.0148(13) 0.0056(13)
C11 0.0335(17) 0.0201(15) 0.0166(14) 0.0023(11) 0.0147(13) 0.0034(13)
O1 0.0343(13) 0.0300(13) 0.0268(12) -0.0050(10) 0.0175(11) 0.0021(10)
O2 0.0356(14) 0.0274(12) 0.0262(12) 0.0071(10) 0.0163(11) 0.0014(10)
O3 0.0356(13) 0.0323(13) 0.0200(11) -0.0041(9) 0.0126(10) -0.0114(11)
O4 0.0315(12) 0.0128(9) 0.0113(9) 0.0004(7) 0.0103(8) -0.0011(8)
O5 0.0260(11) 0.0121(9) 0.0115(9) -0.0001(7) 0.0085(8) 0.0003(8)
O6 0.0355(12) 0.0139(10) 0.0128(10) -0.0010(8) 0.0099(9) -0.0037(9)
O7 0.0302(12) 0.0151(10) 0.0103(9) -0.0005(7) 0.0099(8) -0.0008(8)
N1 0.0300(14) 0.0166(12) 0.0138(12) -0.0019(9) 0.0065(10) 0.0035(10)
N2 0.0279(14) 0.0136(11) 0.0122(11) -0.0003(9) 0.0080(10) 0.0006(10)
N3 0.0248(13) 0.0161(12) 0.0127(11) 0.0024(9) 0.0093(10) 0.0002(10)
N4 0.0310(14) 0.0124(11) 0.0114(11) 0.0003(9) 0.0089(10) 0.0017(10)
C12 0.062(3) 0.051(3) 0.047(3) 0.001(2) 0.013(2) 0.010(2)
C13 0.089(6) 0.227(13) 0.43(2) -0.252(16) 0.131(11) -0.077(8)
C14 0.058(4) 0.135(7) 0.080(4) 0.019(4) 0.030(3) 0.021(4)
N5 0.047(3) 0.061(3) 0.137(5) -0.011(3) 0.023(3) 0.004(2)
O8 0.0557(18) 0.0370(15) 0.0366(15) 0.0001(12) 0.0147(14) -0.0106(14)
O1WA 0.218(18) 0.149(11) 0.233(15) 0.107(10) -0.007(11) 0.035(11)
O1WB 0.15(3) 0.051(10) 0.16(2) 0.030(12) 0.10(2) 0.011(11)
C15 0.77(14) 0.68(12) 0.16(3) -0.29(6) 0.05(5) 0.04(10)
C16 0.36(3) 0.042(6) 0.122(12) 0.000 -0.055(15) 0.000
N6 0.168(10) 0.037(4) 0.148(9) 0.000 0.052(8) 0.000
O9 0.53(5) 0.30(3) 0.151(17) 0.053(16) 0.13(2) 0.31(3)

loop_
_atom_type_symbol
_atom_type_description
_atom_type_scat_dispersion_real
_atom_type_scat_dispersion_imag
_atom_type_scat_source
C C 0.0033 0.0016 'International Tables Vol C Tables 4.2.6.8 and 6.1.1.4'
H H 0.0000 0.0000 'International Tables Vol C Tables 4.2.6.8 and 6.1.1.4'
N N 0.0061 0.0033 'International Tables Vol C Tables 4.2.6.8 and 6.1.1.4'
O O 0.0106 0.0060 'International Tables Vol C Tables 4.2.6.8 and 6.1.1.4'
S S 0.1246 0.1234 'International Tables Vol C Tables 4.2.6.8 and 6.1.1.4'
Co Co 0.3494 0.9721 'International Tables Vol C Tables 4.2.6.8 and 6.1.1.4'

loop_
_geom_angle_atom_site_label_1
_geom_angle_atom_site_label_2
_geom_angle_atom_site_label_3
_geom_angle
_geom_angle_site_symmetry_1
_geom_angle_site_symmetry_3
O4 Co1 O5 85.62(8) . .
O4 Co1 N4 90.66(10) . .
O5 Co1 N4 175.77(10) . .
O4 Co1 N2 174.57(10) . .
O5 Co1 N2 89.26(10) . .
N4 Co1 N2 94.51(11) . .
O4 Co1 N1 91.85(10) . .
O5 Co1 N1 90.59(10) . .
N4 Co1 N1 91.55(11) . .
N2 Co1 N1 86.38(11) . .
O4 Co1 N3 90.43(10) . .
O5 Co1 N3 91.53(10) . .
N4 Co1 N3 86.46(11) . .
N2 Co1 N3 91.52(11) . .
N1 Co1 N3 177.00(11) . .
O1 S1 O2 113.45(15) . .
O1 S1 O3 112.90(15) . .
O2 S1 O3 112.91(15) . .
O1 S1 C2 105.92(15) . .
O2 S1 C2 106.41(15) . .
O3 S1 C2 104.31(14) . .
C2 C1 C5 120.1(3) . .
C1 C2 C3 121.1(3) . .
C1 C2 S1 121.0(2) . .
C3 C2 S1 117.8(2) . .
C4 C3 C2 119.8(3) . .
C3 C4 C5 120.7(3) . 5_566
C1 C5 C4 121.7(3) . 5_566
C1 C5 C5 119.1(4) . 5_566
C4 C5 C5 119.1(4) 5_566 5_566
O6 C6 O4 125.1(3) . .
O6 C6 C7 121.0(3) . .
O4 C6 C7 113.9(2) . .
O7 C7 O5 124.4(3) . .
O7 C7 C6 121.1(3) . .
O5 C7 C6 114.4(2) . .
N1 C8 C9 107.0(3) . .
N2 C9 C8 106.3(2) . .
N3 C10 C11 107.0(2) . .
N4 C11 C10 106.7(2) . .
C6 O4 Co1 112.70(18) . .
C7 O5 Co1 113.12(18) . .
C8 N1 Co1 108.19(19) . .
C9 N2 Co1 109.60(19) . .
C10 N3 Co1 109.30(19) . .
C11 N4 Co1 108.87(18) . .
O8 C12 N5 127.5(5) . .
C12 N5 C13 121.5(6) . .
C12 N5 C14 119.2(5) . .
C13 N5 C14 119.3(7) . .
C17 C15 N6 54.3(11) 2_656 .
C15 C17 O9 149(3) 2_656 .
C15 C17 N6 78(2) 2_656 .
O9 C17 N6 125.2(19) . .
C17 N6 C16 135.1(10) 2_656 .
C17 N6 C16 135.1(10) . .
C17 N6 C15 120.0(18) . .
C16 N6 C15 97.1(18) . .
C17 N6 C15 120.0(18) 2_656 2_656
C16 N6 C15 97.1(18) . 2_656

loop_
_geom_bond_atom_site_label_1
_geom_bond_atom_site_label_2
_geom_bond_distance
_geom_bond_site_symmetry_2
Co1 O4 1.910(2) .
Co1 O5 1.911(2) .
Co1 N4 1.924(2) .
Co1 N2 1.934(2) .
Co1 N1 1.942(3) .
Co1 N3 1.943(3) .
S1 O1 1.449(2) .
S1 O2 1.452(3) .
S1 O3 1.452(2) .
S1 C2 1.771(3) .
C1 C2 1.364(5) .
C1 C5 1.414(4) .
C2 C3 1.413(4) .
C3 C4 1.365(5) .
C4 C5 1.414(4) 5_566
C5 C4 1.414(4) 5_566
C5 C5 1.421(6) 5_566
C6 O6 1.216(4) .
C6 O4 1.299(3) .
C6 C7 1.540(4) .
C7 O7 1.227(3) .
C7 O5 1.280(3) .
C8 N1 1.472(4) .
C8 C9 1.507(5) .
C9 N2 1.482(4) .
C10 N3 1.482(4) .
C10 C11 1.505(4) .
C11 N4 1.474(4) .
C12 O8 1.209(6) .
C12 N5 1.347(7) .
C13 N5 1.355(10) .
C14 N5 1.541(9) .
C15 N6 1.515(19) .
C16 N6 1.406(10) .
C17 O9 1.158(16) .
C17 N6 1.257(13) .
N6 C17 1.257(13) 2_656
N6 C15 1.515(19) 2_656
